data_7219546
loop_
_publ_author_name
'Song, Ying'
'Lin, Chen-Sheng'
'Zhang, Ming-Jian'
'Wei, Qi'
'Feng, Mei-Ling'
'Huang, Xiao-Ying'

_publ_section_title
;
 Assembly of noncentrosymmetric coordination polymers by the integration
 of acentric Ba(ii)/Sr(ii) and Li(i) coordination polyhedra
;
_journal_issue 18
_journal_name_full CrystEngComm
_journal_page_first 3418
_journal_paper_doi 10.1039/C5CE00305A
_journal_volume 17
_journal_year 2015
_chemical_formula_moiety 'C16 H18 Li2 N6 O10 Sr'
_chemical_formula_sum 'C16 H18 Li2 N6 O10 Sr'
_chemical_formula_weight 555.86
_chemical_melting_point ?
_chemical_name_common none
_chemical_name_systematic
; 
 ? 
;
_space_group_IT_number 114
_symmetry_cell_setting tetragonal
_symmetry_space_group_name_Hall 'P -4 2n'
_symmetry_space_group_name_H-M 'P -4 21 c'
_atom_sites_solution_hydrogens geom
_atom_sites_solution_primary direct
_atom_sites_solution_secondary difmap
_audit_creation_method SHELXL-97
_audit_update_record
;
2014-11-29 deposited with the CCDC.
2015-02-12 downloaded from the CCDC.
;
_cell_angle_alpha 90.00
_cell_angle_beta 90.00
_cell_angle_gamma 90.00
_cell_formula_units_Z 4
_cell_length_a 14.7246(2)
_cell_length_b 14.7246(2)
_cell_length_c 10.2236(3)
_cell_measurement_reflns_used 2068
_cell_measurement_temperature 293(2)
_cell_measurement_theta_max 28.8150
_cell_measurement_theta_min 3.0800
_cell_volume 2216.62(8)
_computing_cell_refinement 'CrysAlisPro, Agilent Technologies'
_computing_data_collection 'CrysAlisPro, Agilent Technologies'
_computing_data_reduction 'CrysAlisPro, Agilent Technologies'
_computing_molecular_graphics 'DIAMOND. Version 3.0. Crystal Impact'
_computing_publication_material 'Windows Word 2010'
_computing_structure_refinement 'SHELXL-97 (Sheldrick, 1997)'
_computing_structure_solution 'SHELXS-97 (Sheldrick, 1990)'
_diffrn_ambient_temperature 293(2)
_diffrn_detector_area_resol_mean 16.2083
_diffrn_measured_fraction_theta_full 0.989
_diffrn_measured_fraction_theta_max 0.989
_diffrn_measurement_device_type 'Xcalibur, Eos'
_diffrn_measurement_method '\w scans'
_diffrn_radiation_monochromator graphite
_diffrn_radiation_source 'Enhance (Mo) X-ray Source'
_diffrn_radiation_type MoK\a
_diffrn_radiation_wavelength 0.71073
_diffrn_reflns_av_R_equivalents 0.0276
_diffrn_reflns_av_sigmaI/netI 0.0337
_diffrn_reflns_limit_h_max 17
_diffrn_reflns_limit_h_min -18
_diffrn_reflns_limit_k_max 11
_diffrn_reflns_limit_k_min -18
_diffrn_reflns_limit_l_max 13
_diffrn_reflns_limit_l_min -12
_diffrn_reflns_number 6272
_diffrn_reflns_theta_full 27.46
_diffrn_reflns_theta_max 27.46
_diffrn_reflns_theta_min 2.43
_exptl_absorpt_coefficient_mu 2.498
_exptl_absorpt_correction_T_max 0.498
_exptl_absorpt_correction_T_min 0.320
_exptl_absorpt_correction_type analytical
_exptl_absorpt_process_details
;
CrysAlisPro, Agilent Technologies,
Version 1.171.36.28 (release 01-02-2013 CrysAlis171 .NET)
(compiled Feb  1 2013,16:14:44)
Analytical numeric absorption correction using a multifaceted crystal
model based on expressions derived by R.C. Clark & J.S. Reid.
(Clark, R. C. & Reid, J. S. (1995). Acta Cryst. A51, 887-897)
;
_exptl_crystal_colour colorless
_exptl_crystal_density_diffrn 1.666
_exptl_crystal_density_method 'not measured'
_exptl_crystal_description rod
_exptl_crystal_F_000 1120
_exptl_crystal_size_max 0.26
_exptl_crystal_size_mid 0.1
_exptl_crystal_size_min 0.1
_refine_diff_density_max 0.255
_refine_diff_density_min -0.434
_refine_diff_density_rms 0.049
_refine_ls_abs_structure_details 'Flack H D (1983), Acta Cryst. A39, 876-881'
_refine_ls_abs_structure_Flack -0.003(8)
_refine_ls_extinction_method none
_refine_ls_goodness_of_fit_ref 1.003
_refine_ls_hydrogen_treatment mixed
_refine_ls_matrix_type full
_refine_ls_number_parameters 164
_refine_ls_number_reflns 2432
_refine_ls_number_restraints 1
_refine_ls_restrained_S_all 1.003
_refine_ls_R_factor_all 0.0373
_refine_ls_R_factor_gt 0.0272
_refine_ls_shift/su_max 0.001
_refine_ls_shift/su_mean 0.000
_refine_ls_structure_factor_coef Fsqd
_refine_ls_weighting_details 'calc w=1/[\s^2^(Fo^2^)+(0.0158P)^2^+1.2000P] where P=(Fo^2^+2Fc^2^)/3'
_refine_ls_weighting_scheme calc
_refine_ls_wR_factor_gt 0.0531
_refine_ls_wR_factor_ref 0.0570
_reflns_number_gt 2038
_reflns_number_total 2432
_reflns_threshold_expression >2sigma(I)
_cod_data_source_file c5ce00305a2.cif
_cod_data_source_block 2
_cod_depositor_comments
;
The following automatic conversions were performed:

'_chemical_melting_point' value 'not measured' was changed to '?' -
the value is undefined or not given.

'_symmetry_cell_setting' value 'Tetragonal' changed to 'tetragonal'
according to
/usr/data/users/saulius/crontab/automatic-downloads/rss-feeds/RSC/lib/dictionaries/cif_core.dic
dictionary named 'cif_core.dic' version 2.4.2 from 2011-04-26.

Automatic conversion script
Id: cif_fix_values 3008 2015-01-20 13:52:24Z robertas 

 Adding full bibliography for 7219545--7219547.cif.
;
_cod_database_code 7219546

loop_
_symmetry_equiv_pos_as_xyz
'x, y, z'
'y, -x, -z'
'-x, -y, z'
'-y, x, -z'
'x+1/2, -y+1/2, -z+1/2'
'-x+1/2, y+1/2, -z+1/2'
'-y+1/2, -x+1/2, z+1/2'
'y+1/2, x+1/2, z+1/2'

loop_
_atom_site_label
_atom_site_type_symbol
_atom_site_fract_x
_atom_site_fract_y
_atom_site_fract_z
_atom_site_U_iso_or_equiv
_atom_site_adp_type
_atom_site_occupancy
_atom_site_symmetry_multiplicity
_atom_site_calc_flag
_atom_site_refinement_flags
Sr1 Sr 0.5000 0.0000 0.59449(3) 0.01690(8) Uani 1 2 d S
Li1 Li 0.4494(4) 0.1819(4) 0.3637(5) 0.0406(13) Uani 1 1 d .
O1 O 0.39131(13) 0.11764(14) 0.4958(2) 0.0353(5) Uani 1 1 d .
O2 O 0.34170(13) 0.07351(13) 0.68731(18) 0.0285(5) Uani 1 1 d .
O3 O 0.08477(13) 0.43701(12) 0.61237(19) 0.0314(5) Uani 1 1 d .
O4 O 0.07493(13) 0.35931(13) 0.79901(18) 0.0270(5) Uani 1 1 d .
O5 O 0.49870(19) 0.30395(15) 0.3892(2) 0.0547(6) Uani 1 1 d .
N1 N 0.20223(17) 0.31331(16) 0.5088(2) 0.0289(5) Uani 1 1 d D
H1 H 0.188(2) 0.3527(16) 0.451(2) 0.035 Uiso 1 1 d D
N2 N 0.26547(17) 0.25151(17) 0.4806(2) 0.0314(6) Uani 1 1 d .
N3 N 0.59366(19) 0.38859(19) 0.2638(3) 0.0489(7) Uani 1 1 d .
C1 C 0.33785(18) 0.12455(17) 0.5898(3) 0.0222(5) Uani 1 1 d .
C2 C 0.26825(18) 0.19772(17) 0.5855(3) 0.0224(6) Uani 1 1 d .
C3 C 0.20631(17) 0.22502(17) 0.6800(2) 0.0219(5) Uani 1 1 d .
H3 H 0.1952 0.1979 0.7606 0.026 Uiso 1 1 calc R
C4 C 0.16490(18) 0.30076(18) 0.6287(2) 0.0218(6) Uani 1 1 d .
C5 C 0.10206(16) 0.37004(16) 0.6835(3) 0.0213(6) Uani 1 1 d .
C6 C 0.5620(3) 0.3575(2) 0.3751(4) 0.0524(10) Uani 1 1 d .
H6A H 0.5902 0.3780 0.4509 0.063 Uiso 1 1 calc R
C7 C 0.5552(3) 0.3571(3) 0.1425(4) 0.0757(13) Uani 1 1 d .
H7A H 0.5567 0.2920 0.1402 0.114 Uiso 1 1 calc R
H7B H 0.5898 0.3809 0.0706 0.114 Uiso 1 1 calc R
H7C H 0.4934 0.3775 0.1358 0.114 Uiso 1 1 calc R
C8 C 0.6711(3) 0.4496(3) 0.2571(5) 0.0809(14) Uani 1 1 d .
H8A H 0.6932 0.4614 0.3438 0.121 Uiso 1 1 calc R
H8B H 0.6529 0.5057 0.2170 0.121 Uiso 1 1 calc R
H8C H 0.7183 0.4220 0.2060 0.121 Uiso 1 1 calc R

loop_
_atom_site_aniso_label
_atom_site_aniso_U_11
_atom_site_aniso_U_22
_atom_site_aniso_U_33
_atom_site_aniso_U_23
_atom_site_aniso_U_13
_atom_site_aniso_U_12
Sr1 0.01466(16) 0.01467(16) 0.02138(13) 0.000 0.000 -0.00003(18)
Li1 0.055(3) 0.045(3) 0.021(2) 0.004(2) -0.005(2) -0.011(3)
O1 0.0358(12) 0.0435(13) 0.0266(11) 0.0113(9) 0.0124(9) 0.0220(9)
O2 0.0342(11) 0.0293(11) 0.0219(10) 0.0089(9) 0.0034(9) 0.0132(9)
O3 0.0386(11) 0.0272(10) 0.0284(11) 0.0040(9) -0.0042(9) 0.0130(9)
O4 0.0318(11) 0.0296(10) 0.0198(10) -0.0025(9) 0.0030(9) 0.0095(9)
O5 0.0637(15) 0.0425(12) 0.0580(14) -0.0040(11) 0.0014(17) -0.0155(14)
N1 0.0354(14) 0.0303(13) 0.0210(12) 0.0073(10) 0.0043(11) 0.0151(11)
N2 0.0371(16) 0.0352(14) 0.0217(15) 0.0067(11) 0.0089(11) 0.0203(11)
N3 0.0496(18) 0.0444(17) 0.0527(18) 0.0065(15) -0.0037(16) -0.0084(14)
C1 0.0243(13) 0.0214(13) 0.0209(13) -0.0016(11) 0.0009(12) 0.0060(10)
C2 0.0269(13) 0.0247(13) 0.0157(12) 0.0015(11) 0.0001(11) 0.0066(11)
C3 0.0271(14) 0.0228(13) 0.0158(12) 0.0022(11) 0.0016(11) 0.0044(11)
C4 0.0234(13) 0.0244(13) 0.0178(13) -0.0007(10) 0.0002(10) 0.0034(10)
C5 0.0199(12) 0.0202(12) 0.0237(13) -0.0035(11) -0.0041(11) 0.0023(10)
C6 0.063(3) 0.038(2) 0.056(3) -0.0017(17) -0.015(2) -0.0054(17)
C7 0.081(3) 0.090(3) 0.056(3) -0.004(2) -0.001(2) -0.021(3)
C8 0.076(3) 0.069(3) 0.099(3) 0.023(3) -0.016(3) -0.034(2)

loop_
_atom_type_symbol
_atom_type_description
_atom_type_scat_dispersion_real
_atom_type_scat_dispersion_imag
_atom_type_scat_source
C C 0.0033 0.0016 'International Tables Vol C Tables 4.2.6.8 and 6.1.1.4'
H H 0.0000 0.0000 'International Tables Vol C Tables 4.2.6.8 and 6.1.1.4'
Li Li -0.0003 0.0001 'International Tables Vol C Tables 4.2.6.8 and 6.1.1.4'
N N 0.0061 0.0033 'International Tables Vol C Tables 4.2.6.8 and 6.1.1.4'
O O 0.0106 0.0060 'International Tables Vol C Tables 4.2.6.8 and 6.1.1.4'
Sr Sr -1.5307 3.2498 'International Tables Vol C Tables 4.2.6.8 and 6.1.1.4'

loop_
_geom_angle_atom_site_label_1
_geom_angle_atom_site_label_2
_geom_angle_atom_site_label_3
_geom_angle
_geom_angle_site_symmetry_1
_geom_angle_site_symmetry_3
O1 Sr1 O1 133.66(9) . 3_655
O1 Sr1 O4 83.74(7) . 5_556
O1 Sr1 O4 116.12(6) 3_655 5_556
O1 Sr1 O4 116.12(6) . 6_546
O1 Sr1 O4 83.74(7) 3_655 6_546
O4 Sr1 O4 130.22(8) 5_556 6_546
O1 Sr1 O3 77.51(7) . 2_556
O1 Sr1 O3 65.31(6) 3_655 2_556
O4 Sr1 O3 150.51(6) 5_556 2_556
O4 Sr1 O3 78.91(6) 6_546 2_556
O1 Sr1 O3 65.31(6) . 4_656
O1 Sr1 O3 77.51(7) 3_655 4_656
O4 Sr1 O3 78.91(6) 5_556 4_656
O4 Sr1 O3 150.51(6) 6_546 4_656
O3 Sr1 O3 72.66(8) 2_556 4_656
O1 Sr1 O2 48.60(6) . .
O1 Sr1 O2 159.05(6) 3_655 .
O4 Sr1 O2 84.30(7) 5_556 .
O4 Sr1 O2 78.92(6) 6_546 .
O3 Sr1 O2 99.58(6) 2_556 .
O3 Sr1 O2 113.07(6) 4_656 .
O1 Sr1 O2 159.05(6) . 3_655
O1 Sr1 O2 48.60(6) 3_655 3_655
O4 Sr1 O2 78.92(6) 5_556 3_655
O4 Sr1 O2 84.30(7) 6_546 3_655
O3 Sr1 O2 113.07(6) 2_556 3_655
O3 Sr1 O2 99.58(6) 4_656 3_655
O2 Sr1 O2 139.47(8) . 3_655
O1 Sr1 C1 154.12(7) . 3_655
O1 Sr1 C1 24.18(7) 3_655 3_655
O4 Sr1 C1 98.99(7) 5_556 3_655
O4 Sr1 C1 81.79(7) 6_546 3_655
O3 Sr1 C1 88.72(7) 2_556 3_655
O3 Sr1 C1 89.80(7) 4_656 3_655
O2 Sr1 C1 157.05(7) . 3_655
O2 Sr1 C1 24.53(6) 3_655 3_655
O1 Sr1 C1 24.18(7) . .
O1 Sr1 C1 154.12(7) 3_655 .
O4 Sr1 C1 81.79(7) 5_556 .
O4 Sr1 C1 98.99(7) 6_546 .
O3 Sr1 C1 89.80(7) 2_556 .
O3 Sr1 C1 88.72(7) 4_656 .
O2 Sr1 C1 24.53(6) . .
O2 Sr1 C1 157.05(7) 3_655 .
C1 Sr1 C1 178.17(11) 3_655 .
O1 Sr1 C5 99.31(7) . 5_556
O1 Sr1 C5 112.02(6) 3_655 5_556
O4 Sr1 C5 19.93(6) 5_556 5_556
O4 Sr1 C5 111.47(6) 6_546 5_556
O3 Sr1 C5 169.29(6) 2_556 5_556
O3 Sr1 C5 96.69(6) 4_656 5_556
O2 Sr1 C5 85.45(6) . 5_556
O2 Sr1 C5 66.84(6) 3_655 5_556
C1 Sr1 C5 90.17(7) 3_655 5_556
C1 Sr1 C5 91.08(6) . 5_556
O1 Sr1 C5 112.02(6) . 6_546
O1 Sr1 C5 99.31(7) 3_655 6_546
O4 Sr1 C5 111.47(6) 5_556 6_546
O4 Sr1 C5 19.93(6) 6_546 6_546
O3 Sr1 C5 96.69(6) 2_556 6_546
O3 Sr1 C5 169.29(6) 4_656 6_546
O2 Sr1 C5 66.84(6) . 6_546
O2 Sr1 C5 85.45(6) 3_655 6_546
C1 Sr1 C5 91.08(6) 3_655 6_546
C1 Sr1 C5 90.18(7) . 6_546
C5 Sr1 C5 93.98(9) 5_556 6_546
O1 Li1 O2 121.6(3) . 7_554
O1 Li1 O5 122.8(3) . .
O2 Li1 O5 111.5(3) 7_554 .
O1 Li1 O3 86.5(2) . 4_656
O2 Li1 O3 97.1(3) 7_554 4_656
O5 Li1 O3 107.4(3) . 4_656
O1 Li1 Sr1 41.38(13) . .
O2 Li1 Sr1 121.7(2) 7_554 .
O5 Li1 Sr1 120.8(2) . .
O3 Li1 Sr1 45.56(11) 4_656 .
O1 Li1 Sr1 104.5(2) . 7_554
O2 Li1 Sr1 39.43(13) 7_554 7_554
O5 Li1 Sr1 130.7(2) . 7_554
O3 Li1 Sr1 59.46(13) 4_656 7_554
Sr1 Li1 Sr1 85.05(12) . 7_554
C1 O1 Li1 144.1(3) . .
C1 O1 Sr1 98.38(16) . .
Li1 O1 Sr1 110.0(2) . .
C1 O2 Li1 150.5(3) . 7
C1 O2 Sr1 89.99(15) . .
Li1 O2 Sr1 114.9(2) 7 .
C5 O3 Li1 113.6(2) . 2_566
C5 O3 Sr1 147.49(17) . 2_566
Li1 O3 Sr1 97.42(15) 2_566 2_566
C5 O4 Sr1 115.49(16) . 5_456
C6 O5 Li1 148.8(3) . .
N2 N1 C4 112.7(2) . .
N2 N1 H1 119(2) . .
C4 N1 H1 128(2) . .
N1 N2 C2 104.6(2) . .
C6 N3 C7 119.6(3) . .
C6 N3 C8 122.4(4) . .
C7 N3 C8 117.8(3) . .
O1 C1 O2 122.5(2) . .
O1 C1 C2 118.1(2) . .
O2 C1 C2 119.4(2) . .
O1 C1 Sr1 57.44(13) . .
O2 C1 Sr1 65.48(14) . .
C2 C1 Sr1 171.06(19) . .
N2 C2 C3 111.6(2) . .
N2 C2 C1 118.4(2) . .
C3 C2 C1 129.9(2) . .
C4 C3 C2 105.1(2) . .
C4 C3 H3 127.4 . .
C2 C3 H3 127.4 . .
N1 C4 C3 106.0(2) . .
N1 C4 C5 120.0(2) . .
C3 C4 C5 133.5(2) . .
O3 C5 O4 125.5(2) . .
O3 C5 C4 116.6(2) . .
O4 C5 C4 117.7(2) . .
O3 C5 Sr1 81.45(15) . 5_456
O4 C5 Sr1 44.58(13) . 5_456
C4 C5 Sr1 158.85(17) . 5_456
O5 C6 N3 126.5(4) . .
O5 C6 H6A 116.7 . .
N3 C6 H6A 116.7 . .
N3 C7 H7A 109.5 . .
N3 C7 H7B 109.5 . .
H7A C7 H7B 109.5 . .
N3 C7 H7C 109.5 . .
H7A C7 H7C 109.5 . .
H7B C7 H7C 109.5 . .
N3 C8 H8A 109.5 . .
N3 C8 H8B 109.5 . .
H8A C8 H8B 109.5 . .
N3 C8 H8C 109.5 . .
H8A C8 H8C 109.5 . .
H8B C8 H8C 109.5 . .

loop_
_geom_bond_atom_site_label_1
_geom_bond_atom_site_label_2
_geom_bond_distance
_geom_bond_site_symmetry_2
Sr1 O1 2.5653(18) .
Sr1 O1 2.5653(18) 3_655
Sr1 O4 2.5873(18) 5_556
Sr1 O4 2.5873(18) 6_546
Sr1 O3 2.6251(18) 2_556
Sr1 O3 2.6251(18) 4_656
Sr1 O2 2.7396(18) .
Sr1 O2 2.7396(18) 3_655
Sr1 C1 3.011(3) 3_655
Sr1 C1 3.011(3) .
Sr1 C5 3.328(3) 5_556
Sr1 C5 3.328(3) 6_546
Li1 O1 1.857(5) .
Li1 O2 1.867(5) 7_554
Li1 O5 1.956(6) .
Li1 O3 2.214(6) 4_656
Li1 Sr1 3.911(5) 7_554
O1 C1 1.247(3) .
O2 C1 1.250(3) .
O2 Li1 1.867(5) 7
O3 C5 1.251(3) .
O3 Li1 2.214(6) 2_566
O3 Sr1 2.6251(18) 2_566
O4 C5 1.257(3) .
O4 Sr1 2.5874(18) 5_456
O5 C6 1.229(4) .
N1 N2 1.334(3) .
N1 C4 1.356(3) .
N1 H1 0.856(10) .
N2 C2 1.334(4) .
N3 C6 1.312(5) .
N3 C7 1.440(5) .
N3 C8 1.453(4) .
C1 C2 1.488(3) .
C2 C3 1.388(3) .
C3 C4 1.375(3) .
C3 H3 0.9300 .
C4 C5 1.487(3) .
C5 Sr1 3.328(3) 5_456
C6 H6A 0.9300 .
C7 H7A 0.9600 .
C7 H7B 0.9600 .
C7 H7C 0.9600 .
C8 H8A 0.9600 .
C8 H8B 0.9600 .
C8 H8C 0.9600 .

loop_
_geom_hbond_atom_site_label_D
_geom_hbond_atom_site_label_H
_geom_hbond_atom_site_label_A
_geom_hbond_distance_DH
_geom_hbond_distance_HA
_geom_hbond_distance_DA
_geom_hbond_angle_DHA
_geom_hbond_site_symmetry_A
N1 H1 O4 0.856(10) 2.007(12) 2.851(3) 169(3) 7_554
